data_7035042
loop_
_publ_author_name
'Jeon, Jong Yeob'
'Park, Dong Sik'
'Lee, Dong Hwan'
'Eo, Seong Chan'
'Park, Seong Yeon'
'Jeong, Myoung Sun'
'Kang, Yi Young'
'Lee, Junseong'
'Lee, Bun Yeoul'

_publ_section_title
;
 A chromium precursor for the Phillips ethylene trimerization catalyst:
 (2-ethylhexanoate)2CrOH.
;
_journal_issue 24
_journal_name_full 'Dalton transactions (Cambridge, England : 2003)'
_journal_page_first 11004
_journal_page_last 11012
_journal_paper_doi 10.1039/c5dt01203a
_journal_volume 44
_journal_year 2015
_chemical_formula_moiety 'C28 H51 Al3 Cl4 Cr4 N3'
_chemical_formula_sum 'C28 H51 Al3 Cl4 Cr4 N3'
_chemical_formula_weight 860.45
_space_group_crystal_system monoclinic
_space_group_IT_number 14
_space_group_name_Hall '-P 2yn'
_space_group_name_H-M_alt 'P 1 21/n 1'
_symmetry_space_group_name_Hall '-P 2yn'
_symmetry_space_group_name_H-M 'P 1 21/n 1'
_atom_sites_solution_hydrogens mixed
_audit_creation_date 2015-04-27
_audit_creation_method
;
Olex2 1.2-alpha
(compiled 2015.02.26 svn.r3159 for OlexSys, GUI svn.r3563)
;
_audit_update_record
;
2015-04-29 deposited with the CCDC.
2015-05-05 downloaded from the CCDC.
;
_cell_angle_alpha 90
_cell_angle_beta 111.9370(10)
_cell_angle_gamma 90
_cell_formula_units_Z 4
_cell_length_a 11.6198(2)
_cell_length_b 29.9914(7)
_cell_length_c 12.3307(3)
_cell_measurement_reflns_used 3526
_cell_measurement_temperature 100(2)
_cell_measurement_theta_max 25.51
_cell_measurement_theta_min 3.41
_cell_volume 3986.04(15)
_computing_cell_refinement 'Bruker SAINT'
_computing_data_collection 'Bruker APEX2'
_computing_data_reduction 'Bruker SAINT'
_computing_molecular_graphics 'Olex2 (Dolomanov et al., 2009)'
_computing_publication_material 'Olex2 (Dolomanov et al., 2009)'
_computing_structure_refinement 'ShelXL (Sheldrick, 2008)'
_computing_structure_solution 'SHELXS-97 (Sheldrick, 2008)'
_diffrn_ambient_temperature 100.15
_diffrn_measured_fraction_theta_full 0.995
_diffrn_measured_fraction_theta_max 0.995
_diffrn_radiation_type MoK\a
_diffrn_radiation_wavelength 0.71073
_diffrn_reflns_av_R_equivalents 0.0977
_diffrn_reflns_av_unetI/netI 0.1042
_diffrn_reflns_laue_measured_fraction_full 0.995
_diffrn_reflns_laue_measured_fraction_max 0.995
_diffrn_reflns_limit_h_max 13
_diffrn_reflns_limit_h_min -13
_diffrn_reflns_limit_k_max 35
_diffrn_reflns_limit_k_min -31
_diffrn_reflns_limit_l_max 11
_diffrn_reflns_limit_l_min -14
_diffrn_reflns_number 27526
_diffrn_reflns_point_group_measured_fraction_full 0.995
_diffrn_reflns_point_group_measured_fraction_max 0.995
_diffrn_reflns_theta_full 24.999
_diffrn_reflns_theta_max 24.999
_diffrn_reflns_theta_min 2.165
_exptl_absorpt_coefficient_mu 1.418
_exptl_crystal_colour green
_exptl_crystal_colour_primary green
_exptl_crystal_density_diffrn 1.434
_exptl_crystal_description block
_exptl_crystal_F_000 1772
_exptl_crystal_size_max 0.12
_exptl_crystal_size_mid 0.1
_exptl_crystal_size_min 0.1
_refine_diff_density_max 2.178
_refine_diff_density_min -1.171
_refine_diff_density_rms 0.123
_refine_ls_extinction_method none
_refine_ls_goodness_of_fit_ref 1.026
_refine_ls_hydrogen_treatment mixed
_refine_ls_matrix_type full
_refine_ls_number_parameters 440
_refine_ls_number_reflns 6979
_refine_ls_number_restraints 63
_refine_ls_restrained_S_all 1.035
_refine_ls_R_factor_all 0.1300
_refine_ls_R_factor_gt 0.0698
_refine_ls_shift/su_max 0.001
_refine_ls_shift/su_mean 0.000
_refine_ls_structure_factor_coef Fsqd
_refine_ls_weighting_details 'w=1/[\s^2^(Fo^2^)+(0.0689P)^2^+21.4707P] where P=(Fo^2^+2Fc^2^)/3'
_refine_ls_weighting_scheme calc
_refine_ls_wR_factor_gt 0.1538
_refine_ls_wR_factor_ref 0.1800
_reflns_Friedel_coverage 0.000
_reflns_number_gt 4278
_reflns_number_total 6979
_reflns_threshold_expression 'I > 2\s(I)'
_cod_data_source_file c5dt01203a2.cif
_cod_data_source_block a
_cod_depositor_comments 'Adding full bibliography for 7035040--7035042.cif.'
_cod_database_code 7035042
_shelx_space_group_comment
;
The symmetry employed for this shelxl refinement is uniquely defined
by the following loop, which should always be used as a source of
symmetry information in preference to the above space-group names.
They are only intended as comments.
;
_shelx_estimated_absorpt_t_max 0.871
_shelx_estimated_absorpt_t_min 0.848
_olex2_refinement_description
;
1. Fixed Uiso
 At 1.2 times of:
  All C(H) groups
 At 1.5 times of:
  All C(H,H,H) groups
2. Restrained distances
 C28-H28A = C28-H28B = C28-H28C
 0.9 with sigma of 0.02
 C25-H25A = C25-H25B
 0.9 with sigma of 0.02
 C26-H26A = C26-H26B
 0.9 with sigma of 0.02
 C27-H27A = C27-H27B
 0.9 with sigma of 0.02
3. Uiso/Uaniso restraints and constraints
Uanis(Cl6) = Uanis(C16)
Uanis(C15) = Uanis(C1B)
Uanis(C1A) = Uanis(Cl2)
Uanis(Al2) = Uanis(Al4) = Uanis(Al5)
Uanis(C16) = Uanis(Cl6) = Uanis(C1C)
Uanis(Cl2) = Uanis(C1A) = Uanis(C1D)
Uanis(C15) = Uanis(C1B) = Uanis(Cl7)
4. Rigid body (RIGU) restrains
 Al2, C15, C16, Cl2
 with sigma for 1-2 distances of 0.001 and sigma for 1-3 distances of 0.001
 C1B, Al4, Cl6, C1A
 with sigma for 1-2 distances of 0.001 and sigma for 1-3 distances of 0.001
 Cl7, Al5, C1C, C1D
 with sigma for 1-2 distances of 0.001 and sigma for 1-3 distances of 0.001
5. Others
 Fixed Sof: Cl5(0.5) Cl4(0.5) Al2(0.55) C15(0.55) H15A(0.55) H15B(0.55)
 H15C(0.55) C16(0.55) H16A(0.55) H16B(0.55) H16C(0.55) Cl2(0.55) Al4(0.2)
 C1A(0.2) H1AA(0.2) H1AB(0.2) H1AC(0.2) C1B(0.2) H1BA(0.2) H1BB(0.2) H1BC(0.2)
 Cl6(0.2) Al5(0.25) C1C(0.25) H1CA(0.25) H1CB(0.25) H1CC(0.25) C1D(0.25)
 H1DA(0.25) H1DB(0.25) H1DC(0.25) Cl7(0.25)
6.a Free rotating group:
 Al2(C15,C16,Cl2), Al4(C1A,C1B,Cl6), Al5(C1C,C1D,Cl7)
6.b Ternary CH refined with riding coordinates:
 C2(H2), C3(H3), C10(H10), C11(H11), C18(H18), C19(H19)
6.c Me refined with riding coordinates:
 C15(H15A,H15B,H15C), C16(H16A,H16B,H16C), C1A(H1AA,H1AB,H1AC), C1B(H1BA,H1BB,
 H1BC), C1C(H1CA,H1CB,H1CC), C1D(H1DA,H1DB,H1DC)
6.d Idealised Me refined as rotating group:
 C5(H5A,H5B,H5C), C6(H6A,H6B,H6C), C7(H7A,H7B,H7C), C8(H8A,H8B,H8C), C13(H13A,
 H13B,H13C), C14(H14A,H14B,H14C), C21(H21A,H21B,H21C), C22(H22A,H22B,H22C),
 C23(H23A,H23B,H23C), C24(H24A,H24B,H24C)
;
_shelx_shelxl_version_number 2014/7
_olex2_submission_special_instructions 'No special instructions were received'

loop_
_space_group_symop_operation_xyz
'x, y, z'
'-x+1/2, y+1/2, -z+1/2'
'-x, -y, -z'
'x-1/2, -y-1/2, z-1/2'

loop_
_atom_site_label
_atom_site_type_symbol
_atom_site_fract_x
_atom_site_fract_y
_atom_site_fract_z
_atom_site_U_iso_or_equiv
_atom_site_adp_type
_atom_site_occupancy
_atom_site_site_symmetry_order
_atom_site_calc_flag
_atom_site_refinement_flags_posn
_atom_site_refinement_flags_adp
_atom_site_refinement_flags_occupancy
_atom_site_disorder_assembly
_atom_site_disorder_group
Cr1 Cr 0.13241(10) 0.88033(4) 0.21348(10) 0.0196(3) Uani 1 1 d . . . . .
Cr2 Cr -0.01786(11) 0.83995(4) 0.43482(11) 0.0243(3) Uani 1 1 d . . . . .
Cr3 Cr 0.34286(10) 0.85103(4) 0.53476(11) 0.0230(3) Uani 1 1 d . . . . .
Cr4 Cr 0.15831(10) 0.82978(4) 0.37525(11) 0.0229(3) Uani 1 1 d . . . . .
Cl5 Cl 0.0202(4) 0.77264(15) 0.3799(5) 0.0506(12) Uani 0.5 1 d . . P . .
Cl4 Cl 0.1374(4) 0.80660(15) 0.1864(4) 0.0439(11) Uani 0.5 1 d . . P . .
Al1 Al -0.1484(2) 0.89453(8) -0.0799(2) 0.0297(6) Uani 1 1 d . . . . .
Al3 Al 0.3714(2) 0.96133(8) 0.7031(2) 0.0285(6) Uani 1 1 d . . . . .
C1 C 0.1301(6) 0.8981(2) 0.0311(7) 0.0248(17) Uani 1 1 d . . . . .
C2 C 0.2262(7) 0.9225(2) 0.1115(7) 0.0257(18) Uani 1 1 d . . . . .
H2 H 0.3156 0.9214 0.1216 0.031 Uiso 1 1 calc R . . . .
C3 C 0.1725(6) 0.9519(2) 0.1681(7) 0.0219(16) Uani 1 1 d . . . . .
H3 H 0.2173 0.9756 0.2255 0.026 Uiso 1 1 calc R . . . .
C4 C 0.0453(6) 0.9455(2) 0.1213(7) 0.0240(17) Uani 1 1 d . . . . .
C5 C 0.1389(8) 0.8644(3) -0.0551(7) 0.036(2) Uani 1 1 d . . . . .
H5A H 0.2256 0.8554 -0.0341 0.054 Uiso 1 1 calc GR . . . .
H5B H 0.1080 0.8775 -0.1336 0.054 Uiso 1 1 calc GR . . . .
H5C H 0.0887 0.8382 -0.0542 0.054 Uiso 1 1 calc GR . . . .
C6 C -0.0503(7) 0.9720(2) 0.1463(7) 0.0294(19) Uani 1 1 d . . . . .
H6A H -0.1129 0.9518 0.1547 0.044 Uiso 1 1 calc GR . . . .
H6B H -0.0901 0.9927 0.0818 0.044 Uiso 1 1 calc GR . . . .
H6C H -0.0108 0.9888 0.2190 0.044 Uiso 1 1 calc GR . . . .
C7 C -0.1535(7) 0.8293(3) -0.1089(8) 0.041(2) Uani 1 1 d . . . . .
H7A H -0.2399 0.8195 -0.1455 0.062 Uiso 1 1 calc GR . . . .
H7B H -0.1135 0.8136 -0.0345 0.062 Uiso 1 1 calc GR . . . .
H7C H -0.1094 0.8226 -0.1609 0.062 Uiso 1 1 calc GR . . . .
C8 C -0.2842(7) 0.9186(3) -0.0391(8) 0.048(3) Uani 1 1 d . . . . .
H8A H -0.2757 0.9079 0.0386 0.072 Uiso 1 1 calc GR . . . .
H8B H -0.3638 0.9087 -0.0968 0.072 Uiso 1 1 calc GR . . . .
H8C H -0.2807 0.9513 -0.0387 0.072 Uiso 1 1 calc GR . . . .
C9 C -0.1981(7) 0.8800(3) 0.4052(8) 0.033(2) Uani 1 1 d . . . . .
C10 C -0.1187(8) 0.8899(3) 0.5133(9) 0.044(2) Uani 1 1 d . . . . .
H10 H -0.0888 0.9204 0.5430 0.053 Uiso 1 1 calc R . . . .
C11 C -0.0944(8) 0.8509(4) 0.5803(8) 0.048(3) Uani 1 1 d . . . . .
H11 H -0.0460 0.8488 0.6663 0.057 Uiso 1 1 calc R . . . .
C13 C -0.2565(8) 0.9115(3) 0.3077(9) 0.048(3) Uani 1 1 d . . . . .
H13A H -0.2090 0.9394 0.3232 0.071 Uiso 1 1 calc GR . . . .
H13B H -0.3418 0.9177 0.3007 0.071 Uiso 1 1 calc GR . . . .
H13C H -0.2572 0.8984 0.2346 0.071 Uiso 1 1 calc GR . . . .
C14 C -0.1805(9) 0.7699(3) 0.5423(9) 0.056(3) Uani 1 1 d . . . . .
H14A H -0.2673 0.7649 0.5322 0.085 Uiso 1 1 calc GR . . . .
H14B H -0.1272 0.7650 0.6244 0.085 Uiso 1 1 calc GR . . . .
H14C H -0.1573 0.7491 0.4928 0.085 Uiso 1 1 calc GR . . . .
C17 C 0.5124(6) 0.8990(2) 0.6058(6) 0.0234(17) Uani 1 1 d . . . . .
C18 C 0.5576(6) 0.8558(3) 0.6166(7) 0.0296(19) Uani 1 1 d . . . . .
H18 H 0.6163 0.8440 0.5814 0.035 Uiso 1 1 calc R . . . .
C19 C 0.5183(7) 0.8333(3) 0.6965(7) 0.0290(18) Uani 1 1 d . . . . .
H19 H 0.5442 0.8026 0.7281 0.035 Uiso 1 1 calc R . . . .
C20 C 0.4469(6) 0.8628(2) 0.7332(7) 0.0269(18) Uani 1 1 d . . . . .
C21 C 0.5368(7) 0.9363(3) 0.5394(7) 0.032(2) Uani 1 1 d . . . . .
H21A H 0.5565 0.9245 0.4742 0.048 Uiso 1 1 calc GR . . . .
H21B H 0.6071 0.9539 0.5910 0.048 Uiso 1 1 calc GR . . . .
H21C H 0.4631 0.9554 0.5088 0.048 Uiso 1 1 calc GR . . . .
C22 C 0.3934(7) 0.8546(3) 0.8225(7) 0.0312(19) Uani 1 1 d . . . . .
H22A H 0.3073 0.8650 0.7936 0.047 Uiso 1 1 calc GR . . . .
H22B H 0.4417 0.8706 0.8943 0.047 Uiso 1 1 calc GR . . . .
H22C H 0.3956 0.8225 0.8389 0.047 Uiso 1 1 calc GR . . . .
C23 C 0.2849(10) 0.9544(3) 0.8101(10) 0.061(3) Uani 1 1 d . . . . .
H23A H 0.2552 0.9835 0.8245 0.092 Uiso 1 1 calc GR . . . .
H23B H 0.3418 0.9419 0.8842 0.092 Uiso 1 1 calc GR . . . .
H23C H 0.2142 0.9342 0.7756 0.092 Uiso 1 1 calc GR . . . .
C24 C 0.5104(7) 1.0031(3) 0.7521(7) 0.035(2) Uani 1 1 d . . . . .
H24A H 0.5882 0.9867 0.7697 0.052 Uiso 1 1 calc GR . . . .
H24B H 0.5126 1.0191 0.8222 0.052 Uiso 1 1 calc GR . . . .
H24C H 0.5002 1.0245 0.6891 0.052 Uiso 1 1 calc GR . . . .
C25 C 0.0097(7) 0.8749(3) 0.3008(7) 0.0243(17) Uani 1 1 d D . . . .
H25A H 0.007(5) 0.9026(11) 0.329(5) 0.009(17) Uiso 1 1 d D . . . .
H25B H -0.061(4) 0.868(2) 0.240(4) 0.010(17) Uiso 1 1 d D . . . .
C26 C 0.1667(7) 0.8497(3) 0.5422(8) 0.0269(18) Uani 1 1 d D . . . .
H26A H 0.167(5) 0.8774(10) 0.570(5) 0.008(17) Uiso 1 1 d D . . . .
H26B H 0.180(6) 0.8321(19) 0.605(4) 0.02(2) Uiso 1 1 d D . . . .
C27 C 0.2809(7) 0.8811(3) 0.3716(7) 0.0240(17) Uani 1 1 d D . . . .
H27A H 0.286(7) 0.9080(14) 0.404(7) 0.04(2) Uiso 1 1 d D . . . .
H27B H 0.347(5) 0.877(3) 0.352(7) 0.05(3) Uiso 1 1 d D . . . .
Cl1 Cl -0.14297(19) 0.93032(7) -0.23139(19) 0.0386(5) Uani 1 1 d . . . . .
Cl3 Cl 0.23433(18) 0.97847(7) 0.5295(2) 0.0462(6) Uani 1 1 d . . . . .
C12 C -0.1650(7) 0.8168(3) 0.5083(7) 0.035(2) Uani 1 1 d . . . . .
N1 N 0.0174(5) 0.91139(19) 0.0376(5) 0.0197(13) Uani 1 1 d . . . . .
N2 N -0.2258(5) 0.8341(2) 0.3985(6) 0.0263(15) Uani 1 1 d . . . . .
N3 N 0.4402(5) 0.90342(18) 0.6737(5) 0.0192(13) Uani 1 1 d . . . . .
C28 C 0.3326(9) 0.7863(3) 0.4664(10) 0.039(2) Uani 1 1 d D . . . .
H28A H 0.279(8) 0.774(3) 0.401(6) 0.09(4) Uiso 1 1 d D . . . .
H28B H 0.401(6) 0.789(4) 0.448(9) 0.08(4) Uiso 1 1 d D . . . .
H28C H 0.336(6) 0.770(2) 0.530(4) 0.014(19) Uiso 1 1 d D . . . .
Al2 Al -0.3459(5) 0.8026(2) 0.2567(10) 0.0316(9) Uani 0.55 1 d . U P A 1
C15 C -0.284(2) 0.8088(7) 0.125(2) 0.0489(15) Uani 0.55 1 d G U P A 1
H15A H -0.2757 0.8405 0.1096 0.073 Uiso 0.55 1 calc R . P A 1
H15B H -0.2030 0.7942 0.1465 0.073 Uiso 0.55 1 calc R . P A 1
H15C H -0.3431 0.7948 0.0542 0.073 Uiso 0.55 1 calc R . P A 1
C16 C -0.3686(13) 0.7417(3) 0.3005(19) 0.0527(19) Uani 0.55 1 d G U P A 1
H16A H -0.4268 0.7260 0.2323 0.079 Uiso 0.55 1 calc R . P A 1
H16B H -0.2886 0.7262 0.3285 0.079 Uiso 0.55 1 calc R . P A 1
H16C H -0.4019 0.7423 0.3628 0.079 Uiso 0.55 1 calc R . P A 1
Cl2 Cl -0.5201(4) 0.83822(14) 0.2170(4) 0.0503(11) Uani 0.55 1 d G U P A 1
Al4 Al -0.3508(18) 0.8068(4) 0.261(2) 0.0316(9) Uani 0.2 1 d . U P A 2
C1A C -0.502(3) 0.8332(7) 0.280(4) 0.0503(11) Uani 0.2 1 d G U P A 2
H1AA H -0.5056 0.8233 0.3542 0.075 Uiso 0.2 1 calc R . P A 2
H1AB H -0.4972 0.8658 0.2790 0.075 Uiso 0.2 1 calc R . P A 2
H1AC H -0.5769 0.8232 0.2153 0.075 Uiso 0.2 1 calc R . P A 2
C1B C -0.327(4) 0.8226(9) 0.117(4) 0.0489(15) Uani 0.2 1 d G U P A 2
H1BA H -0.3913 0.8083 0.0504 0.073 Uiso 0.2 1 calc R . P A 2
H1BB H -0.3325 0.8550 0.1068 0.073 Uiso 0.2 1 calc R . P A 2
H1BC H -0.2451 0.8124 0.1219 0.073 Uiso 0.2 1 calc R . P A 2
Cl6 Cl -0.3516(13) 0.7344(4) 0.2733(14) 0.0527(19) Uani 0.2 1 d G U P A 2
Al5 Al -0.3519(14) 0.8115(5) 0.2606(13) 0.0316(9) Uani 0.25 1 d . U P A 3
C1C C -0.419(3) 0.7522(7) 0.288(3) 0.0527(19) Uani 0.25 1 d G U P A 3
H1CA H -0.4835 0.7420 0.2147 0.079 Uiso 0.25 1 calc R . P A 3
H1CB H -0.3518 0.7303 0.3139 0.079 Uiso 0.25 1 calc R . P A 3
H1CC H -0.4550 0.7556 0.3477 0.079 Uiso 0.25 1 calc R . P A 3
C1D C -0.472(2) 0.8602(8) 0.211(3) 0.0503(11) Uani 0.25 1 d G U P A 3
H1DA H -0.5409 0.8515 0.1397 0.075 Uiso 0.25 1 calc R . P A 3
H1DB H -0.5029 0.8667 0.2730 0.075 Uiso 0.25 1 calc R . P A 3
H1DC H -0.4312 0.8868 0.1956 0.075 Uiso 0.25 1 calc R . P A 3
Cl7 Cl -0.2643(12) 0.8050(5) 0.1332(13) 0.0489(15) Uani 0.25 1 d G U P A 3

loop_
_atom_site_aniso_label
_atom_site_aniso_U_11
_atom_site_aniso_U_22
_atom_site_aniso_U_33
_atom_site_aniso_U_23
_atom_site_aniso_U_13
_atom_site_aniso_U_12
Cr1 0.0196(6) 0.0160(6) 0.0243(7) -0.0019(5) 0.0096(5) -0.0008(5)
Cr2 0.0290(6) 0.0200(7) 0.0253(7) -0.0019(5) 0.0117(5) -0.0094(5)
Cr3 0.0242(6) 0.0142(6) 0.0270(8) 0.0016(5) 0.0055(5) 0.0014(5)
Cr4 0.0267(6) 0.0123(6) 0.0268(7) -0.0014(5) 0.0066(5) -0.0016(5)
Cl5 0.056(3) 0.028(2) 0.064(3) 0.003(2) 0.018(2) -0.012(2)
Cl4 0.053(3) 0.035(2) 0.044(3) -0.005(2) 0.018(2) 0.010(2)
Al1 0.0249(11) 0.0244(13) 0.0340(15) 0.0046(11) 0.0042(11) -0.0046(10)
Al3 0.0262(12) 0.0175(12) 0.0423(16) -0.0018(11) 0.0132(11) -0.0021(9)
C1 0.023(4) 0.027(4) 0.027(5) 0.000(4) 0.012(3) 0.000(3)
C2 0.024(4) 0.024(4) 0.032(5) 0.008(4) 0.014(4) 0.000(3)
C3 0.025(4) 0.013(4) 0.030(5) 0.000(3) 0.012(3) -0.001(3)
C4 0.027(4) 0.019(4) 0.028(5) 0.004(4) 0.012(3) 0.002(3)
C5 0.049(5) 0.037(5) 0.033(5) -0.004(4) 0.029(4) 0.000(4)
C6 0.025(4) 0.022(4) 0.043(5) -0.003(4) 0.015(4) -0.001(3)
C7 0.035(4) 0.021(4) 0.052(6) 0.014(4) -0.002(4) -0.006(4)
C8 0.025(4) 0.069(7) 0.045(6) -0.011(5) 0.008(4) -0.012(4)
C9 0.039(4) 0.025(5) 0.051(6) -0.016(4) 0.034(4) -0.007(4)
C10 0.058(6) 0.032(5) 0.063(7) -0.014(5) 0.047(6) -0.017(4)
C11 0.049(5) 0.074(8) 0.025(5) -0.016(5) 0.020(4) -0.019(5)
C13 0.058(6) 0.029(5) 0.079(8) 0.014(5) 0.053(6) 0.016(4)
C14 0.051(6) 0.057(7) 0.053(7) 0.029(5) 0.011(5) -0.019(5)
C17 0.017(3) 0.027(4) 0.023(4) -0.001(3) 0.004(3) -0.005(3)
C18 0.022(4) 0.025(4) 0.037(5) 0.002(4) 0.006(4) 0.011(3)
C19 0.029(4) 0.021(4) 0.029(5) 0.008(4) 0.002(4) 0.006(3)
C20 0.024(4) 0.020(4) 0.028(5) 0.003(3) 0.001(3) -0.002(3)
C21 0.025(4) 0.038(5) 0.037(5) 0.008(4) 0.017(4) 0.001(3)
C22 0.035(4) 0.031(5) 0.030(5) 0.008(4) 0.015(4) -0.002(4)
C23 0.074(7) 0.040(6) 0.103(9) -0.010(6) 0.072(7) 0.000(5)
C24 0.033(4) 0.029(5) 0.038(5) 0.001(4) 0.008(4) -0.002(4)
C25 0.026(4) 0.019(4) 0.028(5) -0.006(4) 0.011(4) -0.003(3)
C26 0.036(4) 0.014(4) 0.033(5) 0.003(4) 0.015(4) -0.004(3)
C27 0.023(4) 0.024(4) 0.024(5) -0.002(4) 0.008(3) 0.005(3)
Cl1 0.0480(12) 0.0279(11) 0.0358(13) 0.0020(10) 0.0110(10) 0.0016(9)
Cl3 0.0334(11) 0.0298(12) 0.0593(16) -0.0023(11) -0.0012(10) 0.0095(9)
C12 0.034(4) 0.042(5) 0.035(5) 0.005(4) 0.021(4) -0.006(4)
N1 0.021(3) 0.020(3) 0.020(4) 0.003(3) 0.010(3) -0.002(2)
N2 0.031(3) 0.020(3) 0.033(4) 0.002(3) 0.019(3) -0.002(3)
N3 0.015(3) 0.016(3) 0.023(4) 0.005(3) 0.004(3) -0.003(2)
C28 0.043(5) 0.014(4) 0.051(7) 0.007(5) 0.007(5) 0.007(4)
Al2 0.0211(11) 0.025(2) 0.0437(17) -0.0024(15) 0.0060(10) 0.0006(11)
C15 0.044(3) 0.046(3) 0.057(3) -0.002(2) 0.019(3) 0.002(2)
C16 0.052(4) 0.033(2) 0.073(5) 0.001(2) 0.023(3) 0.0005(17)
Cl2 0.0354(16) 0.043(2) 0.068(3) 0.0005(19) 0.0143(18) 0.0083(14)
Al4 0.0211(11) 0.025(2) 0.0437(17) -0.0024(15) 0.0060(10) 0.0006(11)
C1A 0.0354(16) 0.043(2) 0.068(3) 0.0005(19) 0.0143(18) 0.0083(14)
C1B 0.044(3) 0.046(3) 0.057(3) -0.002(2) 0.019(3) 0.002(2)
Cl6 0.052(4) 0.033(2) 0.073(5) 0.001(2) 0.023(3) 0.0005(17)
Al5 0.0211(11) 0.025(2) 0.0437(17) -0.0024(15) 0.0060(10) 0.0006(11)
C1C 0.052(4) 0.033(2) 0.073(5) 0.001(2) 0.023(3) 0.0005(17)
C1D 0.0354(16) 0.043(2) 0.068(3) 0.0005(19) 0.0143(18) 0.0083(14)
Cl7 0.044(3) 0.046(3) 0.057(3) -0.002(2) 0.019(3) 0.002(2)

loop_
_atom_type_symbol
_atom_type_description
_atom_type_scat_dispersion_real
_atom_type_scat_dispersion_imag
_atom_type_scat_source
C C 0.0033 0.0016 'International Tables Vol C Tables 4.2.6.8 and 6.1.1.4'
H H 0.0000 0.0000 'International Tables Vol C Tables 4.2.6.8 and 6.1.1.4'
Al Al 0.0645 0.0514 'International Tables Vol C Tables 4.2.6.8 and 6.1.1.4'
Cl Cl 0.1484 0.1585 'International Tables Vol C Tables 4.2.6.8 and 6.1.1.4'
Cr Cr 0.3209 0.6236 'International Tables Vol C Tables 4.2.6.8 and 6.1.1.4'
N N 0.0061 0.0033 'International Tables Vol C Tables 4.2.6.8 and 6.1.1.4'

loop_
_geom_angle_atom_site_label_1
_geom_angle_atom_site_label_2
_geom_angle_atom_site_label_3
_geom_angle
Cl4 Cr1 Cr4 60.33(12)
Cl4 Cr1 C1 94.3(2)
Cl4 Cr1 C2 114.4(2)
Cl4 Cr1 C3 149.6(2)
Cl4 Cr1 C4 142.9(2)
Cl4 Cr1 N1 107.47(19)
C1 Cr1 Cr4 153.92(19)
C1 Cr1 C2 35.0(3)
C1 Cr1 C3 58.5(3)
C2 Cr1 Cr4 147.57(19)
C3 Cr1 Cr4 143.5(2)
C3 Cr1 C2 35.4(2)
C4 Cr1 Cr4 146.36(19)
C4 Cr1 C1 58.5(3)
C4 Cr1 C2 58.5(2)
C4 Cr1 C3 35.0(2)
C25 Cr1 Cr4 55.1(2)
C25 Cr1 Cl4 93.5(2)
C25 Cr1 C1 139.5(3)
C25 Cr1 C2 150.5(3)
C25 Cr1 C3 115.8(3)
C25 Cr1 C4 93.6(3)
C25 Cr1 N1 104.6(3)
C27 Cr1 Cr4 55.2(2)
C27 Cr1 Cl4 95.3(3)
C27 Cr1 C1 128.3(3)
C27 Cr1 C2 96.3(3)
C27 Cr1 C3 92.6(3)
C27 Cr1 C4 121.1(3)
C27 Cr1 C25 90.3(3)
C27 Cr1 N1 151.6(3)
N1 Cr1 Cr4 152.13(15)
N1 Cr1 C1 35.6(2)
N1 Cr1 C2 59.3(2)
N1 Cr1 C3 59.3(2)
N1 Cr1 C4 35.7(2)
Cl5 Cr2 Cr4 60.66(12)
Cl5 Cr2 C9 133.7(2)
Cl5 Cr2 C10 154.1(2)
Cl5 Cr2 C11 123.0(3)
Cl5 Cr2 C12 96.1(3)
Cl5 Cr2 N2 100.7(2)
C9 Cr2 Cr4 145.8(2)
C9 Cr2 C10 33.6(3)
C10 Cr2 Cr4 144.8(2)
C11 Cr2 Cr4 149.8(2)
C11 Cr2 C9 57.3(3)
C11 Cr2 C10 35.1(3)
C11 Cr2 C12 35.3(3)
C25 Cr2 Cr4 55.1(2)
C25 Cr2 Cl5 96.2(3)
C25 Cr2 C9 90.7(3)
C25 Cr2 C10 104.9(3)
C25 Cr2 C11 139.9(4)
C25 Cr2 C12 144.6(3)
C25 Cr2 N2 110.3(3)
C26 Cr2 Cr4 55.0(2)
C26 Cr2 Cl5 92.7(3)
C26 Cr2 C9 133.1(3)
C26 Cr2 C10 101.8(3)
C26 Cr2 C11 95.2(3)
C26 Cr2 C25 90.4(3)
C26 Cr2 C12 121.9(3)
C26 Cr2 N2 153.7(3)
C12 Cr2 Cr4 154.7(2)
C12 Cr2 C9 57.5(3)
C12 Cr2 C10 58.0(3)
N2 Cr2 Cr4 150.83(17)
N2 Cr2 C9 35.5(2)
N2 Cr2 C10 58.2(3)
N2 Cr2 C11 58.6(3)
N2 Cr2 C12 34.6(3)
C17 Cr3 Cr4 147.78(19)
C18 Cr3 Cr4 149.6(2)
C18 Cr3 C17 34.6(3)
C19 Cr3 Cr4 151.2(2)
C19 Cr3 C17 58.0(3)
C19 Cr3 C18 35.3(3)
C20 Cr3 Cr4 149.69(19)
C20 Cr3 C17 58.3(3)
C20 Cr3 C18 58.6(3)
C20 Cr3 C19 35.1(3)
C26 Cr3 Cr4 55.8(2)
C26 Cr3 C17 134.6(3)
C26 Cr3 C18 153.7(3)
C26 Cr3 C19 121.3(3)
C26 Cr3 C20 95.2(3)
C26 Cr3 N3 101.5(3)
C26 Cr3 C28 95.2(4)
C27 Cr3 Cr4 55.8(2)
C27 Cr3 C17 92.0(3)
C27 Cr3 C18 108.8(3)
C27 Cr3 C19 144.1(3)
C27 Cr3 C20 144.5(3)
C27 Cr3 C26 93.5(3)
C27 Cr3 N3 108.8(3)
C27 Cr3 C28 93.8(4)
N3 Cr3 Cr4 147.04(15)
N3 Cr3 C17 35.2(2)
N3 Cr3 C18 58.8(2)
N3 Cr3 C19 58.9(2)
N3 Cr3 C20 35.6(2)
C28 Cr3 Cr4 61.6(3)
C28 Cr3 C17 129.4(3)
C28 Cr3 C18 97.0(3)
C28 Cr3 C19 91.9(3)
C28 Cr3 C20 119.6(3)
C28 Cr3 N3 150.8(3)
Cr1 Cr4 Cr2 107.96(6)
Cr3 Cr4 Cr1 107.84(6)
Cr3 Cr4 Cr2 108.33(6)
Cl5 Cr4 Cr1 126.49(14)
Cl5 Cr4 Cr2 55.21(13)
Cl5 Cr4 Cr3 125.57(14)
Cl4 Cr4 Cr1 55.78(12)
Cl4 Cr4 Cr2 123.16(12)
Cl4 Cr4 Cr3 128.43(12)
Cl4 Cr4 Cl5 89.41(18)
C25 Cr4 Cr1 54.2(2)
C25 Cr4 Cr2 53.8(2)
C25 Cr4 Cr3 121.5(2)
C25 Cr4 Cl5 91.3(2)
C25 Cr4 Cl4 89.6(2)
C25 Cr4 C28 174.3(3)
C26 Cr4 Cr1 124.7(2)
C26 Cr4 Cr2 53.8(2)
C26 Cr4 Cr3 54.7(2)
C26 Cr4 Cl5 88.1(2)
C26 Cr4 Cl4 176.9(2)
C26 Cr4 C25 88.6(3)
C26 Cr4 C28 88.4(4)
C27 Cr4 Cr1 53.5(2)
C27 Cr4 Cr2 124.4(2)
C27 Cr4 Cr3 54.4(2)
C27 Cr4 Cl5 179.6(3)
C27 Cr4 Cl4 90.9(2)
C27 Cr4 C25 88.4(3)
C27 Cr4 C26 91.6(3)
C27 Cr4 C28 86.9(3)
C28 Cr4 Cr1 124.5(3)
C28 Cr4 Cr2 127.2(3)
C28 Cr4 Cr3 53.0(2)
C28 Cr4 Cl5 93.4(3)
C28 Cr4 Cl4 93.6(3)
Cr2 Cl5 Cr4 64.13(12)
Cr1 Cl4 Cr4 63.89(12)
C7 Al1 Cl1 109.9(3)
C7 Al1 N1 109.6(3)
C8 Al1 C7 115.9(4)
C8 Al1 Cl1 108.8(3)
C8 Al1 N1 111.7(3)
N1 Al1 Cl1 99.70(19)
C23 Al3 C24 115.9(4)
C23 Al3 Cl3 108.4(4)
C23 Al3 N3 111.9(4)
C24 Al3 Cl3 111.4(3)
C24 Al3 N3 105.9(3)
N3 Al3 Cl3 102.7(2)
C2 C1 Cr1 73.3(4)
C2 C1 C5 127.7(7)
C2 C1 N1 109.2(6)
C5 C1 Cr1 123.9(5)
N1 C1 Cr1 71.3(4)
N1 C1 C5 123.1(6)
Cr1 C2 H2 126.2
C1 C2 Cr1 71.7(4)
C1 C2 H2 126.2
C1 C2 C3 107.3(6)
C3 C2 Cr1 71.9(4)
C3 C2 H2 126.2
Cr1 C3 H3 125.9
C2 C3 Cr1 72.8(4)
C2 C3 H3 125.9
C4 C3 Cr1 71.9(4)
C4 C3 C2 107.9(7)
C4 C3 H3 125.9
C3 C4 Cr1 73.1(4)
C3 C4 C6 127.0(7)
C3 C4 N1 109.1(6)
C6 C4 Cr1 125.2(5)
N1 C4 Cr1 71.5(4)
N1 C4 C6 123.8(6)
C1 C5 H5A 109.5
C1 C5 H5B 109.5
C1 C5 H5C 109.5
H5A C5 H5B 109.5
H5A C5 H5C 109.5
H5B C5 H5C 109.5
C4 C6 H6A 109.5
C4 C6 H6B 109.5
C4 C6 H6C 109.5
H6A C6 H6B 109.5
H6A C6 H6C 109.5
H6B C6 H6C 109.5
Al1 C7 H7A 109.5
Al1 C7 H7B 109.5
Al1 C7 H7C 109.5
H7A C7 H7B 109.5
H7A C7 H7C 109.5
H7B C7 H7C 109.5
Al1 C8 H8A 109.5
Al1 C8 H8B 109.5
Al1 C8 H8C 109.5
H8A C8 H8B 109.5
H8A C8 H8C 109.5
H8B C8 H8C 109.5
C10 C9 Cr2 73.3(5)
C10 C9 C13 127.0(8)
C10 C9 N2 109.4(8)
C13 C9 Cr2 124.8(5)
N2 C9 Cr2 71.2(4)
N2 C9 C13 123.5(8)
Cr2 C10 H10 125.7
C9 C10 Cr2 73.2(5)
C9 C10 H10 125.7
C9 C10 C11 108.3(8)
C11 C10 Cr2 71.7(5)
C11 C10 H10 125.7
Cr2 C11 H11 126.1
C10 C11 Cr2 73.2(5)
C10 C11 H11 126.1
C10 C11 C12 107.1(8)
C12 C11 Cr2 73.0(5)
C12 C11 H11 126.1
C9 C13 H13A 109.5
C9 C13 H13B 109.5
C9 C13 H13C 109.5
H13A C13 H13B 109.5
H13A C13 H13C 109.5
H13B C13 H13C 109.5
H14A C14 H14B 109.5
H14A C14 H14C 109.5
H14B C14 H14C 109.5
C12 C14 H14A 109.5
C12 C14 H14B 109.5
C12 C14 H14C 109.5
C18 C17 Cr3 72.3(4)
C18 C17 C21 128.2(7)
C18 C17 N3 108.8(6)
C21 C17 Cr3 124.8(5)
N3 C17 Cr3 70.7(3)
N3 C17 C21 123.0(7)
Cr3 C18 H18 125.9
C17 C18 Cr3 73.1(4)
C17 C18 H18 125.9
C17 C18 C19 107.9(7)
C19 C18 Cr3 72.3(4)
C19 C18 H18 125.9
Cr3 C19 H19 125.9
C18 C19 Cr3 72.4(4)
C18 C19 H19 125.9
C20 C19 Cr3 72.3(4)
C20 C19 C18 108.0(7)
C20 C19 H19 125.9
C19 C20 Cr3 72.5(5)
C19 C20 C22 126.9(7)
C19 C20 N3 107.7(7)
C22 C20 Cr3 124.3(5)
N3 C20 Cr3 71.1(4)
N3 C20 C22 125.3(7)
C17 C21 H21A 109.5
C17 C21 H21B 109.5
C17 C21 H21C 109.5
H21A C21 H21B 109.5
H21A C21 H21C 109.5
H21B C21 H21C 109.5
C20 C22 H22A 109.5
C20 C22 H22B 109.5
C20 C22 H22C 109.5
H22A C22 H22B 109.5
H22A C22 H22C 109.5
H22B C22 H22C 109.5
Al3 C23 H23A 109.5
Al3 C23 H23B 109.5
Al3 C23 H23C 109.5
H23A C23 H23B 109.5
H23A C23 H23C 109.5
H23B C23 H23C 109.5
Al3 C24 H24A 109.5
Al3 C24 H24B 109.5
Al3 C24 H24C 109.5
H24A C24 H24B 109.5
H24A C24 H24C 109.5
H24B C24 H24C 109.5
Cr1 C25 Cr4 70.7(2)
Cr1 C25 H25A 105(4)
Cr1 C25 H25B 100(4)
Cr2 C25 Cr1 141.8(4)
Cr2 C25 Cr4 71.1(3)
Cr2 C25 H25A 97(4)
Cr2 C25 H25B 100(4)
Cr4 C25 H25A 124(4)
Cr4 C25 H25B 123(4)
H25A C25 H25B 113(6)
Cr2 C26 Cr3 140.5(4)
Cr2 C26 Cr4 71.2(3)
Cr2 C26 H26A 103(4)
Cr2 C26 H26B 106(4)
Cr3 C26 Cr4 69.5(3)
Cr3 C26 H26A 98(4)
Cr3 C26 H26B 101(4)
Cr4 C26 H26A 129(4)
Cr4 C26 H26B 127(5)
H26A C26 H26B 104(6)
Cr1 C27 Cr3 140.9(4)
Cr1 C27 Cr4 71.3(2)
Cr1 C27 H27A 109(5)
Cr1 C27 H27B 104(6)
Cr3 C27 Cr4 69.8(3)
Cr3 C27 H27A 91(5)
Cr3 C27 H27B 100(6)
Cr4 C27 H27A 126(5)
Cr4 C27 H27B 124(6)
H27A C27 H27B 109(8)
C11 C12 Cr2 71.7(5)
C11 C12 C14 127.7(9)
C14 C12 Cr2 125.0(6)
N2 C12 Cr2 71.6(4)
N2 C12 C11 108.2(8)
N2 C12 C14 124.0(8)
Al1 N1 Cr1 130.7(3)
C1 N1 Cr1 73.1(4)
C1 N1 Al1 123.8(5)
C1 N1 C4 106.6(6)
C4 N1 Cr1 72.8(4)
C4 N1 Al1 127.9(5)
C9 N2 Cr2 73.3(4)
C9 N2 Al2 125.3(6)
C9 N2 Al4 122.6(7)
C9 N2 Al5 118.9(7)
C12 N2 Cr2 73.7(4)
C12 N2 C9 106.8(7)
C12 N2 Al2 127.7(6)
C12 N2 Al4 129.8(7)
C12 N2 Al5 133.3(7)
Al2 N2 Cr2 122.8(3)
Al4 N2 Cr2 126.0(7)
Al5 N2 Cr2 127.1(4)
Al3 N3 Cr3 127.8(3)
C17 N3 Cr3 74.1(4)
C17 N3 Al3 124.2(5)
C17 N3 C20 107.6(6)
C20 N3 Cr3 73.3(4)
C20 N3 Al3 127.1(5)
Cr3 C28 Cr4 65.4(2)
Cr3 C28 H28A 132(7)
Cr3 C28 H28B 95(7)
Cr3 C28 H28C 100(5)
Cr4 C28 H28A 67(7)
Cr4 C28 H28B 121(7)
Cr4 C28 H28C 118(4)
H28A C28 H28B 102(10)
H28A C28 H28C 110(9)
H28B C28 H28C 120(8)
N2 Al2 C15 108.4(10)
N2 Al2 Cl2 104.4(4)
C15 Al2 Cl2 110.8
C16 Al2 N2 108.7(8)
C16 Al2 C15 115.9
C16 Al2 Cl2 108.1
Al2 C15 H15A 109.5
Al2 C15 H15B 109.5
Al2 C15 H15C 109.5
H15A C15 H15B 109.5
H15A C15 H15C 109.5
H15B C15 H15C 109.5
Al2 C16 H16A 109.5
Al2 C16 H16B 109.5
Al2 C16 H16C 109.5
H16A C16 H16B 109.5
H16A C16 H16C 109.5
H16B C16 H16C 109.5
N2 Al4 C1A 97.6(14)
N2 Al4 Cl6 112.2(11)
C1A Al4 Cl6 110.8
C1B Al4 N2 112.1(17)
C1B Al4 C1A 115.8
C1B Al4 Cl6 108.1
Al4 C1A H1AA 109.5
Al4 C1A H1AB 109.5
Al4 C1A H1AC 109.5
H1AA C1A H1AB 109.5
H1AA C1A H1AC 109.5
H1AB C1A H1AC 109.5
Al4 C1B H1BA 109.5
Al4 C1B H1BB 109.5
Al4 C1B H1BC 109.5
H1BA C1B H1BB 109.5
H1BA C1B H1BC 109.5
H1BB C1B H1BC 109.5
N2 Al5 C1C 112.4(12)
N2 Al5 C1D 103.5(11)
N2 Al5 Cl7 105.4(8)
C1C Al5 Cl7 110.8
C1D Al5 C1C 115.8
C1D Al5 Cl7 108.2
Al5 C1C H1CA 109.5
Al5 C1C H1CB 109.5
Al5 C1C H1CC 109.5
H1CA C1C H1CB 109.5
H1CA C1C H1CC 109.5
H1CB C1C H1CC 109.5
Al5 C1D H1DA 109.5
Al5 C1D H1DB 109.5
Al5 C1D H1DC 109.5
H1DA C1D H1DB 109.5
H1DA C1D H1DC 109.5
H1DB C1D H1DC 109.5

loop_
_geom_bond_atom_site_label_1
_geom_bond_atom_site_label_2
_geom_bond_distance
Cr1 Cr4 2.4330(17)
Cr1 Cl4 2.240(4)
Cr1 C1 2.301(8)
Cr1 C2 2.322(7)
Cr1 C3 2.310(7)
Cr1 C4 2.296(7)
Cr1 C25 2.089(7)
Cr1 C27 2.065(8)
Cr1 N1 2.278(6)
Cr2 Cr4 2.4386(16)
Cr2 Cl5 2.226(5)
Cr2 C9 2.322(8)
Cr2 C10 2.323(8)
Cr2 C11 2.304(8)
Cr2 C25 2.080(8)
Cr2 C26 2.078(8)
Cr2 C12 2.320(7)
Cr2 N2 2.294(6)
Cr3 Cr4 2.3921(16)
Cr3 C17 2.330(7)
Cr3 C18 2.320(7)
Cr3 C19 2.319(7)
Cr3 C20 2.316(8)
Cr3 C26 2.083(8)
Cr3 C27 2.073(8)
Cr3 N3 2.288(6)
Cr3 C28 2.100(9)
Cr4 Cl5 2.363(4)
Cr4 Cl4 2.354(5)
Cr4 C25 2.114(8)
Cr4 C26 2.111(9)
Cr4 C27 2.109(8)
Cr4 C28 2.315(9)
Al1 C7 1.986(8)
Al1 C8 1.964(9)
Al1 Cl1 2.175(3)
Al1 N1 1.996(6)
Al3 C23 1.946(9)
Al3 C24 1.954(8)
Al3 Cl3 2.200(3)
Al3 N3 2.001(6)
C1 C2 1.392(10)
C1 C5 1.498(10)
C1 N1 1.399(8)
C2 H2 1.0000
C2 C3 1.408(10)
C3 H3 1.0000
C3 C4 1.385(9)
C4 C6 1.489(10)
C4 N1 1.402(9)
C5 H5A 0.9800
C5 H5B 0.9800
C5 H5C 0.9800
C6 H6A 0.9800
C6 H6B 0.9800
C6 H6C 0.9800
C7 H7A 0.9800
C7 H7B 0.9800
C7 H7C 0.9800
C8 H8A 0.9800
C8 H8B 0.9800
C8 H8C 0.9800
C9 C10 1.340(12)
C9 C13 1.482(12)
C9 N2 1.408(10)
C10 H10 1.0000
C10 C11 1.396(13)
C11 H11 1.0000
C11 C12 1.402(12)
C13 H13A 0.9800
C13 H13B 0.9800
C13 H13C 0.9800
C14 H14A 0.9800
C14 H14B 0.9800
C14 H14C 0.9800
C14 C12 1.498(12)
C17 C18 1.384(10)
C17 C21 1.476(10)
C17 N3 1.396(9)
C18 H18 1.0000
C18 C19 1.405(11)
C19 H19 1.0000
C19 C20 1.399(11)
C20 C22 1.474(10)
C20 N3 1.408(9)
C21 H21A 0.9800
C21 H21B 0.9800
C21 H21C 0.9800
C22 H22A 0.9800
C22 H22B 0.9800
C22 H22C 0.9800
C23 H23A 0.9800
C23 H23B 0.9800
C23 H23C 0.9800
C24 H24A 0.9800
C24 H24B 0.9800
C24 H24C 0.9800
C25 H25A 0.91(2)
C25 H25B 0.90(2)
C26 H26A 0.90(2)
C26 H26B 0.90(2)
C27 H27A 0.89(2)
C27 H27B 0.90(2)
C12 N2 1.374(10)
N2 Al2 2.019(12)
N2 Al4 1.95(2)
N2 Al5 1.906(19)
C28 H28A 0.90(2)
C28 H28B 0.90(2)
C28 H28C 0.90(2)
Al2 C15 2.0183
Al2 C16 1.9499
Al2 Cl2 2.1768
C15 H15A 0.9800
C15 H15B 0.9800
C15 H15C 0.9800
C16 H16A 0.9800
C16 H16B 0.9800
C16 H16C 0.9800
Al4 C1A 2.0199
Al4 C1B 1.9507
Al4 Cl6 2.1796
C1A H1AA 0.9800
C1A H1AB 0.9800
C1A H1AC 0.9800
C1B H1BA 0.9800
C1B H1BB 0.9800
C1B H1BC 0.9800
Al5 C1C 2.0197
Al5 C1D 1.9507
Al5 Cl7 2.1762
C1C H1CA 0.9800
C1C H1CB 0.9800
C1C H1CC 0.9800
C1D H1DA 0.9800
C1D H1DB 0.9800
C1D H1DC 0.9800

loop_
_geom_torsion_atom_site_label_1
_geom_torsion_atom_site_label_2
_geom_torsion_atom_site_label_3
_geom_torsion_atom_site_label_4
_geom_torsion
Cr1 C1 C2 C3 -63.5(5)
Cr1 C1 N1 Al1 -128.0(4)
Cr1 C1 N1 C4 65.7(5)
Cr1 C2 C3 C4 -63.8(5)
Cr1 C3 C4 C6 121.7(8)
Cr1 C3 C4 N1 -62.8(5)
Cr1 C4 N1 Al1 128.6(5)
Cr1 C4 N1 C1 -65.8(5)
Cr2 C9 C10 C11 -63.5(6)
Cr2 C9 N2 C12 66.7(5)
Cr2 C9 N2 Al2 -118.7(5)
Cr2 C9 N2 Al4 -122.5(8)
Cr2 C9 N2 Al5 -123.7(5)
Cr2 C10 C11 C12 -65.6(6)
Cr2 C11 C12 C14 120.6(9)
Cr2 C11 C12 N2 -62.7(5)
Cr2 C12 N2 C9 -66.4(4)
Cr2 C12 N2 Al2 119.2(5)
Cr2 C12 N2 Al4 123.7(9)
Cr2 C12 N2 Al5 126.1(7)
Cr3 C17 C18 C19 -64.4(5)
Cr3 C17 N3 Al3 -125.2(4)
Cr3 C17 N3 C20 66.2(4)
Cr3 C18 C19 C20 -64.0(5)
Cr3 C19 C20 C22 120.2(8)
Cr3 C19 C20 N3 -62.8(5)
Cr3 C20 N3 Al3 125.1(4)
Cr3 C20 N3 C17 -66.7(4)
C1 C2 C3 Cr1 63.4(5)
C1 C2 C3 C4 -0.4(8)
C2 C1 N1 Cr1 -64.0(5)
C2 C1 N1 Al1 168.0(5)
C2 C1 N1 C4 1.7(8)
C2 C3 C4 Cr1 64.3(5)
C2 C3 C4 C6 -174.0(7)
C2 C3 C4 N1 1.5(8)
C3 C4 N1 Cr1 63.9(5)
C3 C4 N1 Al1 -167.5(5)
C3 C4 N1 C1 -2.0(8)
C5 C1 C2 Cr1 -120.3(8)
C5 C1 C2 C3 176.2(8)
C5 C1 N1 Cr1 118.9(7)
C5 C1 N1 Al1 -9.2(10)
C5 C1 N1 C4 -175.5(7)
C6 C4 N1 Cr1 -120.5(7)
C6 C4 N1 Al1 8.1(10)
C6 C4 N1 C1 173.7(7)
C9 C10 C11 Cr2 64.5(6)
C9 C10 C11 C12 -1.1(9)
C10 C9 N2 Cr2 -63.7(6)
C10 C9 N2 C12 3.0(8)
C10 C9 N2 Al2 177.5(6)
C10 C9 N2 Al4 173.8(9)
C10 C9 N2 Al5 172.6(6)
C10 C11 C12 Cr2 65.7(6)
C10 C11 C12 C14 -173.7(8)
C10 C11 C12 N2 3.0(9)
C11 C12 N2 Cr2 62.8(6)
C11 C12 N2 C9 -3.6(8)
C11 C12 N2 Al2 -178.0(6)
C11 C12 N2 Al4 -173.5(9)
C11 C12 N2 Al5 -171.1(7)
C13 C9 C10 Cr2 -121.3(8)
C13 C9 C10 C11 175.2(7)
C13 C9 N2 Cr2 119.8(7)
C13 C9 N2 C12 -173.5(7)
C13 C9 N2 Al2 1.1(10)
C13 C9 N2 Al4 -2.7(12)
C13 C9 N2 Al5 -3.9(10)
C14 C12 N2 Cr2 -120.4(8)
C14 C12 N2 C9 173.2(8)
C14 C12 N2 Al2 -1.2(11)
C14 C12 N2 Al4 3.3(14)
C14 C12 N2 Al5 5.8(13)
C17 C18 C19 Cr3 64.9(5)
C17 C18 C19 C20 0.9(9)
C18 C17 N3 Cr3 -62.6(5)
C18 C17 N3 Al3 172.1(5)
C18 C17 N3 C20 3.5(8)
C18 C19 C20 Cr3 64.1(5)
C18 C19 C20 C22 -175.7(7)
C18 C19 C20 N3 1.3(8)
C19 C20 N3 Cr3 63.8(5)
C19 C20 N3 Al3 -171.1(5)
C19 C20 N3 C17 -2.9(8)
C21 C17 C18 Cr3 -120.7(8)
C21 C17 C18 C19 174.9(7)
C21 C17 N3 Cr3 119.6(7)
C21 C17 N3 Al3 -5.6(9)
C21 C17 N3 C20 -174.2(7)
C22 C20 N3 Cr3 -119.2(7)
C22 C20 N3 Al3 5.9(10)
C22 C20 N3 C17 174.1(7)
N1 C1 C2 Cr1 62.7(5)
N1 C1 C2 C3 -0.8(8)
N2 C9 C10 Cr2 62.4(5)
N2 C9 C10 C11 -1.1(9)
N3 C17 C18 Cr3 61.7(5)
N3 C17 C18 C19 -2.8(8)
